data_7002619
loop_
_publ_author_name
'Ayala, Carla N.'
'Chisholm, Malcolm H.'
'Gallucci, Judith C.'
'Krempner, Clemens'

_publ_section_title
;
 Chemistry of BDI*M(2+) complexes (M = Mg, Zn) and their role in
 lactide polymerization where BDI* is the anion derived from
 methylenebis(C-tBu, N-2,6-diisopropylphenyl)imine BDI*H
;
_journal_issue 42
_journal_name_full 'Dalton Transactions'
_journal_page_first 9237
_journal_paper_doi 10.1039/b910669c
_journal_year 2009
_chemical_compound_source 'synthesis as described'
_chemical_formula_moiety 'C37 H58 N2 Zn1'
_chemical_formula_sum 'C37 H58 N2 Zn'
_chemical_formula_weight 596.22
_chemical_name_common (BDI)ZnEt
_chemical_name_systematic
;
?
;
_space_group_IT_number 14
_symmetry_cell_setting monoclinic
_symmetry_Int_Tables_number 14
_symmetry_space_group_name_Hall '-P 2yab'
_symmetry_space_group_name_H-M 'P 1 21/a 1'
_atom_sites_solution_hydrogens geom
_atom_sites_solution_primary direct
_atom_sites_solution_secondary difmap
_audit_conform_dict_location ftp://ftp.iucr.org/pub/cif_core.dic
_audit_conform_dict_name cif_core.dic
_audit_conform_dict_version 2.3
_audit_creation_date 2008-02-26T14:27:01-00:00
_audit_creation_method 'WinGX routine CIF_UPDATE'
_cell_angle_alpha 90
_cell_angle_beta 108.584(1)
_cell_angle_gamma 90
_cell_formula_units_Z 8
_cell_length_a 16.7410(2)
_cell_length_b 17.8475(2)
_cell_length_c 24.4862(3)
_cell_measurement_reflns_used 12605
_cell_measurement_temperature 150(2)
_cell_measurement_theta_max 25.028
_cell_measurement_theta_min 2.037
_cell_measurement_wavelength 0.71073
_cell_volume 6934.63(15)
_computing_cell_refinement 'HKL Scalepack (Otwinowski & Minor 1997)'
_computing_data_collection 'Collect (Nonius BV, 1997-2000)'
_computing_data_reduction 'HKL Denzo and Scalepack (Otwinowski & Minor 1997)'
_computing_molecular_graphics 'Ortep-3 for Windows (Farrugia, 1997)'
_computing_publication_material 'WinGX publication routines (Farrugia, 1999)'
_computing_structure_refinement 'SHELXL-97 (Sheldrick, 1997)'
_computing_structure_solution 'SHELXS-97 (Sheldrick, 1997)'
_diffrn_ambient_temperature 150(2)
_diffrn_detector 'CCD plate'
_diffrn_detector_area_resol_mean 9
_diffrn_measured_fraction_theta_full 0.998
_diffrn_measured_fraction_theta_max 0.998
_diffrn_measurement_device '95mm CCD camera on \k-goniostat'
_diffrn_measurement_device_type 'Nonius KappaCCD'
_diffrn_measurement_method 'phi and omega scans'
_diffrn_orient_matrix_type 'by Nonius Collect from scalepack cell'
_diffrn_orient_matrix_UB_11 -0.78585E-2
_diffrn_orient_matrix_UB_12 0.37919E-2
_diffrn_orient_matrix_UB_13 0.624127E-1
_diffrn_orient_matrix_UB_21 0.300245E-1
_diffrn_orient_matrix_UB_22 0.472979E-1
_diffrn_orient_matrix_UB_23 0.9068E-3
_diffrn_orient_matrix_UB_31 -0.35815E-1
_diffrn_orient_matrix_UB_32 0.225822E-1
_diffrn_orient_matrix_UB_33 0.79834E-2
_diffrn_radiation_monochromator graphite
_diffrn_radiation_probe x-ray
_diffrn_radiation_type MoK\a
_diffrn_radiation_wavelength 0.71073
_diffrn_reflns_av_R_equivalents 0.049
_diffrn_reflns_limit_h_max 19
_diffrn_reflns_limit_h_min -19
_diffrn_reflns_limit_k_max 21
_diffrn_reflns_limit_k_min -21
_diffrn_reflns_limit_l_max 29
_diffrn_reflns_limit_l_min -29
_diffrn_reflns_number 81289
_diffrn_reflns_theta_full 25.04
_diffrn_reflns_theta_max 25.04
_diffrn_reflns_theta_min 2.09
_diffrn_source 'Enraf Nonius FR590'
_exptl_absorpt_coefficient_mu 0.734
_exptl_absorpt_correction_T_max 0.916
_exptl_absorpt_correction_T_min 0.820
_exptl_absorpt_correction_type multi-scan
_exptl_absorpt_process_details 'HKL Scalepack (Otwinowski & Minor, 1997)'
_exptl_crystal_colour colorless
_exptl_crystal_density_diffrn 1.142
_exptl_crystal_density_method 'not measured'
_exptl_crystal_description 'rectangular chunk'
_exptl_crystal_F_000 2592
_exptl_crystal_size_max 0.35
_exptl_crystal_size_mid 0.27
_exptl_crystal_size_min 0.12
_refine_diff_density_max 0.443
_refine_diff_density_min -0.54
_refine_diff_density_rms 0.059
_refine_ls_extinction_method none
_refine_ls_goodness_of_fit_ref 1.036
_refine_ls_hydrogen_treatment constr
_refine_ls_matrix_type full
_refine_ls_number_parameters 721
_refine_ls_number_reflns 12236
_refine_ls_number_restraints 0
_refine_ls_restrained_S_all 1.036
_refine_ls_R_factor_all 0.0719
_refine_ls_R_factor_gt 0.0444
_refine_ls_shift/su_max 0.002
_refine_ls_shift/su_mean 0
_refine_ls_structure_factor_coef Fsqd
_refine_ls_weighting_details 'w=1/[\s^2^(Fo^2^)+(0.0636P)^2^+2.1487P] where P=(Fo^2^+2Fc^2^)/3'
_refine_ls_weighting_scheme calc
_refine_ls_wR_factor_gt 0.1057
_refine_ls_wR_factor_ref 0.1179
_reflns_number_gt 8945
_reflns_number_total 12236
_reflns_threshold_expression >2sigma(I)
_cod_data_source_file b910669c.txt
_cod_data_source_block Chisholm1405
_cod_original_cell_volume 6934.63(14)
_cod_original_sg_symbol_H-M P21/a
_cod_database_code 7002619

loop_
_symmetry_equiv_pos_as_xyz
'x, y, z'
'-x+1/2, y+1/2, -z'
'-x, -y, -z'
'x-1/2, -y-1/2, z'

loop_
_atom_site_label
_atom_site_type_symbol
_atom_site_fract_x
_atom_site_fract_y
_atom_site_fract_z
_atom_site_U_iso_or_equiv
_atom_site_adp_type
_atom_site_occupancy
_atom_site_symmetry_multiplicity
_atom_site_calc_flag
_atom_site_refinement_flags
_atom_site_disorder_assembly
_atom_site_disorder_group
Zn1A Zn 0.365577(19) 0.639668(17) 0.091421(13) 0.02862(10) Uani 1 1 d . . .
N1A N 0.37968(12) 0.71810(11) 0.03914(9) 0.0255(5) Uani 1 1 d . . .
N2A N 0.36343(13) 0.70493(11) 0.15572(9) 0.0269(5) Uani 1 1 d . . .
C1A C 0.38407(15) 0.79111(14) 0.05234(11) 0.0250(6) Uani 1 1 d . . .
C2A C 0.37637(15) 0.81624(15) 0.10463(10) 0.0269(6) Uani 1 1 d . . .
H2A H 0.3784 0.8693 0.1083 0.032 Uiso 1 1 calc R . .
C3A C 0.36619(15) 0.77954(14) 0.15313(11) 0.0262(6) Uani 1 1 d . . .
C4A C 0.36031(17) 0.83523(15) 0.20101(11) 0.0317(6) Uani 1 1 d . . .
C5A C 0.44505(18) 0.87635(15) 0.22491(13) 0.0405(7) Uani 1 1 d . . .
H5A H 0.4606 0.8982 0.193 0.061 Uiso 1 1 calc R . .
H5B H 0.4887 0.8408 0.2459 0.061 Uiso 1 1 calc R . .
H5C H 0.4399 0.9163 0.2511 0.061 Uiso 1 1 calc R . .
C6A C 0.3397(2) 0.80271(16) 0.25307(12) 0.0447(8) Uani 1 1 d . . .
H6A H 0.3824 0.7655 0.2724 0.067 Uiso 1 1 calc R . .
H6B H 0.2842 0.7787 0.2399 0.067 Uiso 1 1 calc R . .
H6C H 0.3393 0.8431 0.2801 0.067 Uiso 1 1 calc R . .
C7A C 0.28989(17) 0.89224(16) 0.17363(12) 0.0381(7) Uani 1 1 d . . .
H7A H 0.2994 0.915 0.1398 0.057 Uiso 1 1 calc R . .
H7B H 0.2902 0.9314 0.2018 0.057 Uiso 1 1 calc R . .
H7C H 0.2352 0.8667 0.1619 0.057 Uiso 1 1 calc R . .
C8A C 0.39646(16) 0.85427(14) 0.01134(11) 0.0276(6) Uani 1 1 d . . .
C9A C 0.4074(2) 0.93292(16) 0.03811(13) 0.0479(8) Uani 1 1 d . . .
H9A H 0.4563 0.9333 0.0732 0.072 Uiso 1 1 calc R . .
H9B H 0.3567 0.9464 0.0477 0.072 Uiso 1 1 calc R . .
H9C H 0.4161 0.9692 0.0105 0.072 Uiso 1 1 calc R . .
C10A C 0.31895(19) 0.85947(17) -0.04304(13) 0.0448(8) Uani 1 1 d . . .
H10A H 0.2685 0.8684 -0.0319 0.067 Uiso 1 1 calc R . .
H10B H 0.3125 0.8124 -0.0646 0.067 Uiso 1 1 calc R . .
H10C H 0.3265 0.9009 -0.0672 0.067 Uiso 1 1 calc R . .
C11A C 0.47438(19) 0.84052(17) -0.00726(14) 0.0473(8) Uani 1 1 d . . .
H11A H 0.5245 0.8376 0.0269 0.071 Uiso 1 1 calc R . .
H11B H 0.4808 0.8818 -0.0319 0.071 Uiso 1 1 calc R . .
H11C H 0.4676 0.7933 -0.0287 0.071 Uiso 1 1 calc R . .
C12A C 0.38375(16) 0.68577(13) -0.01417(11) 0.0260(6) Uani 1 1 d . . .
C13A C 0.30871(16) 0.67345(14) -0.05997(11) 0.0292(6) Uani 1 1 d . . .
C14A C 0.31432(19) 0.63646(15) -0.10891(12) 0.0371(7) Uani 1 1 d . . .
H14A H 0.2645 0.6287 -0.1405 0.045 Uiso 1 1 calc R . .
C15A C 0.3896(2) 0.61123(16) -0.11242(13) 0.0441(8) Uani 1 1 d . . .
H15A H 0.3919 0.5873 -0.1466 0.053 Uiso 1 1 calc R . .
C16A C 0.46207(19) 0.62042(15) -0.06667(12) 0.0386(7) Uani 1 1 d . . .
H16A H 0.5139 0.602 -0.0694 0.046 Uiso 1 1 calc R . .
C17A C 0.46089(16) 0.65626(14) -0.01629(11) 0.0304(6) Uani 1 1 d . . .
C18A C 0.54108(16) 0.65905(16) 0.03540(12) 0.0356(7) Uani 1 1 d . . .
H18A H 0.5319 0.6948 0.0643 0.043 Uiso 1 1 calc R . .
C19A C 0.55800(18) 0.58101(16) 0.06307(13) 0.0460(8) Uani 1 1 d . . .
H19A H 0.6093 0.5825 0.0965 0.069 Uiso 1 1 calc R . .
H19B H 0.5652 0.5449 0.0349 0.069 Uiso 1 1 calc R . .
H19C H 0.5102 0.5659 0.0755 0.069 Uiso 1 1 calc R . .
C20A C 0.61842(18) 0.68488(18) 0.02009(15) 0.0518(9) Uani 1 1 d . . .
H20A H 0.6677 0.6854 0.0549 0.078 Uiso 1 1 calc R . .
H20B H 0.6086 0.7354 0.0036 0.078 Uiso 1 1 calc R . .
H20C H 0.6285 0.6503 -0.0081 0.078 Uiso 1 1 calc R . .
C21A C 0.22287(16) 0.69460(15) -0.05542(11) 0.0327(6) Uani 1 1 d . . .
H21A H 0.232 0.7318 -0.0235 0.039 Uiso 1 1 calc R . .
C22A C 0.18263(18) 0.62441(16) -0.03912(13) 0.0435(8) Uani 1 1 d . . .
H22A H 0.1274 0.6373 -0.0359 0.065 Uiso 1 1 calc R . .
H22B H 0.2191 0.605 -0.0021 0.065 Uiso 1 1 calc R . .
H22C H 0.1757 0.5861 -0.0689 0.065 Uiso 1 1 calc R . .
C23A C 0.16256(18) 0.72969(17) -0.11040(12) 0.0416(7) Uani 1 1 d . . .
H23A H 0.109 0.7419 -0.1042 0.062 Uiso 1 1 calc R . .
H23B H 0.1524 0.694 -0.1423 0.062 Uiso 1 1 calc R . .
H23C H 0.1878 0.7755 -0.1198 0.062 Uiso 1 1 calc R . .
C24A C 0.36247(17) 0.66265(14) 0.20550(11) 0.0302(6) Uani 1 1 d . . .
C25A C 0.28659(18) 0.63005(15) 0.20644(12) 0.0345(7) Uani 1 1 d . . .
C26A C 0.2878(2) 0.58896(18) 0.25491(14) 0.0500(8) Uani 1 1 d . . .
H26A H 0.2367 0.5683 0.2573 0.06 Uiso 1 1 calc R . .
C27A C 0.3608(2) 0.5776(2) 0.29924(15) 0.0599(10) Uani 1 1 d . . .
H27A H 0.3599 0.5498 0.3321 0.072 Uiso 1 1 calc R . .
C28A C 0.4359(2) 0.60643(19) 0.29644(13) 0.0531(9) Uani 1 1 d . . .
H28A H 0.4865 0.5972 0.3271 0.064 Uiso 1 1 calc R . .
C29A C 0.43851(18) 0.64886(16) 0.24941(12) 0.0357(7) Uani 1 1 d . . .
C30A C 0.52303(17) 0.67807(16) 0.24692(12) 0.0405(7) Uani 1 1 d . . .
H30A H 0.511 0.7185 0.2171 0.049 Uiso 1 1 calc R . .
C31A C 0.5785(2) 0.71190(18) 0.30381(13) 0.0559(9) Uani 1 1 d . . .
H31A H 0.6313 0.7299 0.2993 0.084 Uiso 1 1 calc R . .
H31B H 0.5908 0.6736 0.334 0.084 Uiso 1 1 calc R . .
H31C H 0.5487 0.7539 0.3145 0.084 Uiso 1 1 calc R . .
C32A C 0.5704(2) 0.61565(18) 0.22736(16) 0.0563(9) Uani 1 1 d . . .
H32A H 0.6242 0.635 0.2255 0.084 Uiso 1 1 calc R . .
H32B H 0.5364 0.5979 0.1892 0.084 Uiso 1 1 calc R . .
H32C H 0.5809 0.5741 0.2549 0.084 Uiso 1 1 calc R . .
C33A C 0.20439(17) 0.63759(16) 0.15676(13) 0.0393(7) Uani 1 1 d . . .
H33A H 0.2179 0.6597 0.1232 0.047 Uiso 1 1 calc R . .
C34A C 0.1415(2) 0.6890(2) 0.17123(17) 0.0666(10) Uani 1 1 d . . .
H34A H 0.1674 0.7382 0.1829 0.1 Uiso 1 1 calc R . .
H34B H 0.1251 0.6673 0.2028 0.1 Uiso 1 1 calc R . .
H34C H 0.0915 0.6948 0.1373 0.1 Uiso 1 1 calc R . .
C35A C 0.1634(2) 0.56138(19) 0.13828(17) 0.0632(10) Uani 1 1 d . . .
H35A H 0.1111 0.568 0.1061 0.095 Uiso 1 1 calc R . .
H35B H 0.1507 0.538 0.1708 0.095 Uiso 1 1 calc R . .
H35C H 0.2021 0.5293 0.1261 0.095 Uiso 1 1 calc R . .
C36A C 0.34959(18) 0.53073(15) 0.08308(12) 0.0378(7) Uani 1 1 d . . .
H36A H 0.2882 0.5207 0.0704 0.045 Uiso 1 1 calc R . .
H36B H 0.3707 0.5143 0.0516 0.045 Uiso 1 1 calc R . .
C37A C 0.39093(19) 0.48102(16) 0.13558(13) 0.0431(7) Uani 1 1 d . . .
H37A H 0.3777 0.4284 0.1252 0.065 Uiso 1 1 calc R . .
H37B H 0.3693 0.4947 0.167 0.065 Uiso 1 1 calc R . .
H37C H 0.4521 0.4882 0.1481 0.065 Uiso 1 1 calc R . .
Zn1B Zn 0.861754(18) 0.616298(17) 0.607492(13) 0.02846(10) Uani 1 1 d . . .
N1B N 0.91531(12) 0.69212(11) 0.66562(8) 0.0252(5) Uani 1 1 d . . .
N2B N 0.79643(12) 0.68446(12) 0.54713(9) 0.0270(5) Uani 1 1 d . . .
C1B C 0.90284(15) 0.76561(14) 0.65686(10) 0.0260(6) Uani 1 1 d . . .
C2B C 0.84922(15) 0.79327(14) 0.60409(11) 0.0275(6) Uani 1 1 d . . .
H2B H 0.8464 0.8464 0.6026 0.033 Uiso 1 1 calc R . .
C3B C 0.79885(15) 0.75888(14) 0.55299(11) 0.0269(6) Uani 1 1 d . . .
C4B C 0.74867(16) 0.81586(15) 0.50632(11) 0.0307(6) Uani 1 1 d . . .
C5B C 0.69372(17) 0.86447(16) 0.53240(13) 0.0404(7) Uani 1 1 d . . .
H5D H 0.6534 0.8325 0.543 0.061 Uiso 1 1 calc R . .
H5E H 0.6631 0.9017 0.504 0.061 Uiso 1 1 calc R . .
H5F H 0.7298 0.8902 0.5668 0.061 Uiso 1 1 calc R . .
C6B C 0.81186(17) 0.86640(15) 0.48974(13) 0.0382(7) Uani 1 1 d . . .
H6D H 0.8515 0.8882 0.5246 0.057 Uiso 1 1 calc R . .
H6E H 0.7813 0.9067 0.4644 0.057 Uiso 1 1 calc R . .
H6F H 0.8429 0.8365 0.4696 0.057 Uiso 1 1 calc R . .
C7B C 0.68924(18) 0.78434(16) 0.44932(12) 0.0429(7) Uani 1 1 d . . .
H7D H 0.6475 0.7514 0.4574 0.064 Uiso 1 1 calc R . .
H7E H 0.722 0.7557 0.4297 0.064 Uiso 1 1 calc R . .
H7F H 0.6604 0.8258 0.4246 0.064 Uiso 1 1 calc R . .
C8B C 0.94675(16) 0.82889(14) 0.70084(11) 0.0302(6) Uani 1 1 d . . .
C9B C 0.87997(18) 0.87806(15) 0.71406(13) 0.0383(7) Uani 1 1 d . . .
H9D H 0.8393 0.8954 0.6779 0.057 Uiso 1 1 calc R . .
H9E H 0.9074 0.9214 0.737 0.057 Uiso 1 1 calc R . .
H9F H 0.8506 0.8488 0.7357 0.057 Uiso 1 1 calc R . .
C10B C 0.99824(17) 0.87777(15) 0.67208(13) 0.0378(7) Uani 1 1 d . . .
H10D H 0.9615 0.8953 0.6345 0.057 Uiso 1 1 calc R . .
H10E H 1.0444 0.848 0.6667 0.057 Uiso 1 1 calc R . .
H10F H 1.0215 0.921 0.6967 0.057 Uiso 1 1 calc R . .
C11B C 1.00779(19) 0.80367(15) 0.75926(12) 0.0415(7) Uani 1 1 d . . .
H11D H 1.0518 0.7719 0.753 0.062 Uiso 1 1 calc R . .
H11E H 0.9768 0.7753 0.7802 0.062 Uiso 1 1 calc R . .
H11F H 1.0337 0.8478 0.7818 0.062 Uiso 1 1 calc R . .
C12B C 0.95995(17) 0.65453(14) 0.71799(11) 0.0289(6) Uani 1 1 d . . .
C13B C 0.91986(18) 0.64276(14) 0.75993(11) 0.0322(6) Uani 1 1 d . . .
C14B C 0.9608(2) 0.59942(16) 0.80782(12) 0.0411(7) Uani 1 1 d . . .
H14B H 0.935 0.5915 0.8368 0.049 Uiso 1 1 calc R . .
C15B C 1.0382(2) 0.56777(16) 0.81386(13) 0.0467(8) Uani 1 1 d . . .
H15B H 1.0657 0.5389 0.8472 0.056 Uiso 1 1 calc R . .
C16B C 1.07611(19) 0.57754(15) 0.77209(13) 0.0420(7) Uani 1 1 d . . .
H16B H 1.1292 0.5548 0.7768 0.05 Uiso 1 1 calc R . .
C17B C 1.03783(16) 0.62034(14) 0.72275(11) 0.0310(6) Uani 1 1 d . . .
C18B C 1.07963(17) 0.62798(15) 0.67633(13) 0.0397(7) Uani 1 1 d . . .
H18B H 1.0353 0.6442 0.6402 0.048 Uiso 1 1 calc R . .
C19B C 1.1163(2) 0.55461(18) 0.66335(17) 0.0632(10) Uani 1 1 d . . .
H19D H 1.1416 0.5627 0.6329 0.095 Uiso 1 1 calc R . .
H19E H 1.0713 0.5172 0.6506 0.095 Uiso 1 1 calc R . .
H19F H 1.1595 0.5367 0.6982 0.095 Uiso 1 1 calc R . .
C20B C 1.1476(2) 0.6875(2) 0.6912(2) 0.0772(12) Uani 1 1 d . . .
H20D H 1.1727 0.691 0.6602 0.116 Uiso 1 1 calc R . .
H20E H 1.1913 0.6742 0.7273 0.116 Uiso 1 1 calc R . .
H20F H 1.1228 0.7359 0.6957 0.116 Uiso 1 1 calc R . .
C21B C 0.83273(19) 0.67458(16) 0.75221(12) 0.0397(7) Uani 1 1 d . . .
H21B H 0.8264 0.7209 0.7282 0.048 Uiso 1 1 calc R . .
C22B C 0.7648(2) 0.61992(18) 0.71958(16) 0.0567(9) Uani 1 1 d . . .
H22D H 0.7092 0.6415 0.7149 0.085 Uiso 1 1 calc R . .
H22E H 0.771 0.5729 0.7412 0.085 Uiso 1 1 calc R . .
H22F H 0.7703 0.6101 0.6816 0.085 Uiso 1 1 calc R . .
C23B C 0.8193(3) 0.6967(2) 0.80877(15) 0.0728(11) Uani 1 1 d . . .
H23D H 0.8633 0.732 0.8295 0.109 Uiso 1 1 calc R . .
H23E H 0.8221 0.6519 0.8324 0.109 Uiso 1 1 calc R . .
H23F H 0.7639 0.7203 0.8007 0.109 Uiso 1 1 calc R . .
C24B C 0.75160(16) 0.64235(14) 0.49651(11) 0.0278(6) Uani 1 1 d . . .
C25B C 0.67218(16) 0.61143(14) 0.49218(11) 0.0297(6) Uani 1 1 d . . .
C26B C 0.63461(17) 0.56447(15) 0.44569(12) 0.0367(7) Uani 1 1 d . . .
H26B H 0.5811 0.5431 0.4419 0.044 Uiso 1 1 calc R . .
C27B C 0.67280(18) 0.54816(15) 0.40512(12) 0.0389(7) Uani 1 1 d . . .
H27B H 0.6454 0.5167 0.3734 0.047 Uiso 1 1 calc R . .
C28B C 0.75144(18) 0.57783(15) 0.41077(11) 0.0368(7) Uani 1 1 d . . .
H28B H 0.778 0.5657 0.3829 0.044 Uiso 1 1 calc R . .
C29B C 0.79204(16) 0.62457(15) 0.45591(11) 0.0309(6) Uani 1 1 d . . .
C30B C 0.87993(17) 0.65475(17) 0.46233(12) 0.0403(7) Uani 1 1 d . . .
H30B H 0.8918 0.6971 0.4905 0.048 Uiso 1 1 calc R . .
C31B C 0.8879(2) 0.6841(2) 0.40579(14) 0.0618(10) Uani 1 1 d . . .
H31D H 0.9452 0.7028 0.4123 0.093 Uiso 1 1 calc R . .
H31E H 0.8475 0.725 0.3913 0.093 Uiso 1 1 calc R . .
H31F H 0.8761 0.6435 0.3774 0.093 Uiso 1 1 calc R . .
C32B C 0.94580(19) 0.5935(2) 0.48661(15) 0.0610(10) Uani 1 1 d . . .
H32D H 1.0021 0.6132 0.4907 0.091 Uiso 1 1 calc R . .
H32E H 0.934 0.5506 0.4603 0.091 Uiso 1 1 calc R . .
H32F H 0.9435 0.5776 0.5244 0.091 Uiso 1 1 calc R . .
C33B C 0.62962(16) 0.62568(15) 0.53746(13) 0.0347(7) Uani 1 1 d . . .
H33B H 0.6649 0.6624 0.5658 0.042 Uiso 1 1 calc R . .
C34B C 0.54160(19) 0.6596(2) 0.51166(16) 0.0584(9) Uani 1 1 d . . .
H34D H 0.5166 0.6679 0.5423 0.088 Uiso 1 1 calc R . .
H34E H 0.506 0.6252 0.4829 0.088 Uiso 1 1 calc R . .
H34F H 0.5459 0.7075 0.4932 0.088 Uiso 1 1 calc R . .
C35B C 0.6247(2) 0.55414(17) 0.57000(14) 0.0505(8) Uani 1 1 d . . .
H35D H 0.5972 0.5648 0.599 0.076 Uiso 1 1 calc R . .
H35E H 0.6817 0.5351 0.5891 0.076 Uiso 1 1 calc R . .
H35F H 0.5921 0.5164 0.5429 0.076 Uiso 1 1 calc R . .
C36B C 0.87353(18) 0.50710(15) 0.60825(12) 0.0384(7) Uani 1 1 d . . .
H36C H 0.8296 0.487 0.574 0.046 Uiso 1 1 calc R . .
H36D H 0.9288 0.4952 0.6037 0.046 Uiso 1 1 calc R . .
C37B C 0.8674(2) 0.46509(16) 0.66101(13) 0.0478(8) Uani 1 1 d . . .
H37D H 0.8742 0.4113 0.656 0.072 Uiso 1 1 calc R . .
H37E H 0.8121 0.4744 0.6655 0.072 Uiso 1 1 calc R . .
H37F H 0.9118 0.4826 0.6954 0.072 Uiso 1 1 calc R . .

loop_
_atom_site_aniso_label
_atom_site_aniso_U_11
_atom_site_aniso_U_22
_atom_site_aniso_U_33
_atom_site_aniso_U_23
_atom_site_aniso_U_13
_atom_site_aniso_U_12
Zn1A 0.03485(19) 0.02313(18) 0.02904(18) 0.00063(13) 0.01182(14) -0.00085(13)
N1A 0.0262(11) 0.0251(12) 0.0262(12) -0.0020(9) 0.0098(9) 0.0007(9)
N2A 0.0287(12) 0.0252(13) 0.0275(12) 0.0038(9) 0.0098(10) -0.0004(10)
C1A 0.0234(13) 0.0251(15) 0.0260(14) 0.0004(11) 0.0070(11) -0.0022(11)
C2A 0.0289(14) 0.0217(14) 0.0297(15) -0.0004(11) 0.0090(12) -0.0025(11)
C3A 0.0254(14) 0.0258(15) 0.0257(14) 0.0003(11) 0.0059(11) 0.0000(11)
C4A 0.0412(16) 0.0290(15) 0.0253(14) -0.0026(12) 0.0111(12) 0.0005(13)
C5A 0.0476(18) 0.0327(17) 0.0351(17) -0.0075(13) 0.0045(14) -0.0020(14)
C6A 0.073(2) 0.0362(17) 0.0315(16) -0.0045(13) 0.0266(16) 0.0020(16)
C7A 0.0432(17) 0.0374(17) 0.0348(16) -0.0024(13) 0.0138(14) 0.0082(14)
C8A 0.0299(14) 0.0262(14) 0.0279(14) 0.0037(11) 0.0109(12) 0.0001(11)
C9A 0.071(2) 0.0295(17) 0.0478(19) -0.0013(14) 0.0262(17) -0.0097(15)
C10A 0.0512(19) 0.0377(18) 0.0421(18) 0.0132(14) 0.0101(15) 0.0005(14)
C11A 0.0497(19) 0.0380(18) 0.063(2) 0.0115(15) 0.0310(17) 0.0006(15)
C12A 0.0332(15) 0.0202(14) 0.0265(14) 0.0018(11) 0.0120(12) -0.0003(11)
C13A 0.0374(15) 0.0246(14) 0.0269(14) 0.0017(11) 0.0120(12) 0.0010(12)
C14A 0.0491(18) 0.0317(16) 0.0278(15) 0.0001(12) 0.0083(14) 0.0028(14)
C15A 0.066(2) 0.0373(18) 0.0338(17) -0.0014(13) 0.0233(16) 0.0097(16)
C16A 0.0479(18) 0.0359(17) 0.0382(17) 0.0017(13) 0.0227(15) 0.0104(14)
C17A 0.0361(15) 0.0268(15) 0.0331(15) 0.0029(12) 0.0180(13) 0.0032(12)
C18A 0.0280(15) 0.0378(17) 0.0432(17) 0.0007(13) 0.0146(13) 0.0022(13)
C19A 0.0396(17) 0.0436(19) 0.0512(19) 0.0132(15) 0.0095(15) 0.0026(15)
C20A 0.0374(17) 0.050(2) 0.073(2) 0.0124(17) 0.0241(17) 0.0034(15)
C21A 0.0324(15) 0.0331(16) 0.0298(15) 0.0015(12) 0.0061(12) 0.0016(12)
C22A 0.0368(17) 0.049(2) 0.0423(18) 0.0068(14) 0.0087(14) -0.0049(14)
C23A 0.0430(17) 0.0390(18) 0.0358(17) 0.0018(13) 0.0027(14) 0.0004(14)
C24A 0.0427(16) 0.0240(14) 0.0269(14) 0.0038(11) 0.0153(13) 0.0017(12)
C25A 0.0429(16) 0.0301(16) 0.0367(16) 0.0026(12) 0.0212(14) -0.0013(13)
C26A 0.057(2) 0.047(2) 0.056(2) 0.0134(16) 0.0315(18) -0.0005(16)
C27A 0.075(3) 0.062(2) 0.050(2) 0.0276(18) 0.030(2) 0.0040(19)
C28A 0.061(2) 0.060(2) 0.0355(18) 0.0174(16) 0.0108(16) 0.0033(18)
C29A 0.0438(17) 0.0344(17) 0.0281(15) 0.0035(12) 0.0102(13) 0.0004(13)
C30A 0.0406(17) 0.0382(18) 0.0363(17) 0.0038(13) 0.0033(14) -0.0027(14)
C31A 0.058(2) 0.050(2) 0.0437(19) 0.0073(16) -0.0058(16) -0.0030(17)
C32A 0.050(2) 0.054(2) 0.068(2) -0.0054(18) 0.0228(18) -0.0039(17)
C33A 0.0363(16) 0.0389(18) 0.0472(18) 0.0019(14) 0.0196(14) -0.0041(13)
C34A 0.051(2) 0.061(2) 0.083(3) -0.015(2) 0.015(2) 0.0095(18)
C35A 0.050(2) 0.046(2) 0.087(3) -0.0122(19) 0.014(2) -0.0071(17)
C36A 0.0476(18) 0.0253(16) 0.0416(17) 0.0027(13) 0.0156(14) -0.0030(13)
C37A 0.060(2) 0.0267(16) 0.0452(18) 0.0044(13) 0.0206(16) 0.0030(14)
Zn1B 0.03328(18) 0.02396(18) 0.02525(17) -0.00009(12) 0.00526(13) -0.00028(13)
N1B 0.0293(11) 0.0227(12) 0.0225(11) 0.0030(9) 0.0068(9) -0.0003(9)
N2B 0.0276(12) 0.0266(13) 0.0258(12) -0.0005(9) 0.0071(9) -0.0011(9)
C1B 0.0284(14) 0.0234(15) 0.0267(14) -0.0012(11) 0.0095(12) -0.0015(11)
C2B 0.0318(14) 0.0189(14) 0.0311(15) 0.0004(11) 0.0093(12) -0.0011(11)
C3B 0.0271(14) 0.0259(15) 0.0286(14) 0.0041(11) 0.0102(12) 0.0016(11)
C4B 0.0300(14) 0.0302(15) 0.0294(15) 0.0069(12) 0.0059(12) 0.0007(12)
C5B 0.0346(16) 0.0422(18) 0.0427(18) 0.0094(14) 0.0099(14) 0.0081(14)
C6B 0.0375(16) 0.0352(17) 0.0401(17) 0.0118(13) 0.0098(14) 0.0024(13)
C7B 0.0434(17) 0.0366(17) 0.0378(17) 0.0096(13) -0.0025(14) 0.0014(14)
C8B 0.0337(15) 0.0249(15) 0.0299(15) -0.0008(11) 0.0071(12) -0.0028(12)
C9B 0.0455(17) 0.0332(17) 0.0392(17) -0.0042(13) 0.0176(14) -0.0026(13)
C10B 0.0382(16) 0.0320(16) 0.0406(17) 0.0000(13) 0.0087(14) -0.0075(13)
C11B 0.0541(18) 0.0278(16) 0.0325(16) -0.0068(12) -0.0005(14) -0.0061(14)
C12B 0.0385(16) 0.0201(14) 0.0258(14) -0.0022(11) 0.0071(12) -0.0050(12)
C13B 0.0447(17) 0.0209(14) 0.0290(15) -0.0030(11) 0.0090(13) -0.0031(12)
C14B 0.063(2) 0.0295(16) 0.0266(16) -0.0023(12) 0.0089(14) -0.0069(15)
C15B 0.068(2) 0.0283(17) 0.0278(16) 0.0027(13) -0.0068(16) -0.0056(16)
C16B 0.0422(17) 0.0279(16) 0.0435(18) 0.0000(14) -0.0036(15) 0.0007(13)
C17B 0.0313(15) 0.0227(14) 0.0317(15) -0.0037(11) -0.0003(12) -0.0034(12)
C18B 0.0296(15) 0.0387(18) 0.0497(19) 0.0028(14) 0.0109(14) 0.0033(13)
C19B 0.078(2) 0.043(2) 0.082(3) -0.0122(18) 0.044(2) -0.0028(18)
C20B 0.070(2) 0.054(2) 0.129(4) -0.024(2) 0.061(3) -0.021(2)
C21B 0.0573(19) 0.0310(16) 0.0383(17) 0.0014(13) 0.0256(15) 0.0018(14)
C22B 0.047(2) 0.048(2) 0.079(3) -0.0083(18) 0.0263(19) -0.0014(16)
C23B 0.107(3) 0.073(3) 0.057(2) -0.003(2) 0.054(2) 0.017(2)
C24B 0.0277(14) 0.0236(14) 0.0272(14) 0.0025(11) 0.0017(11) 0.0027(11)
C25B 0.0279(14) 0.0250(15) 0.0316(15) 0.0068(12) 0.0031(12) 0.0046(12)
C26B 0.0303(15) 0.0303(16) 0.0405(17) 0.0042(13) -0.0014(13) -0.0033(12)
C27B 0.0467(18) 0.0291(16) 0.0312(16) -0.0053(12) -0.0014(14) -0.0020(14)
C28B 0.0456(18) 0.0359(17) 0.0250(15) -0.0005(12) 0.0057(13) 0.0054(14)
C29B 0.0344(15) 0.0331(16) 0.0224(14) 0.0032(11) 0.0051(12) 0.0035(12)
C30B 0.0405(17) 0.052(2) 0.0305(16) -0.0039(14) 0.0137(14) -0.0048(14)
C31B 0.065(2) 0.082(3) 0.044(2) 0.0013(18) 0.0248(18) -0.017(2)
C32B 0.0365(18) 0.092(3) 0.056(2) 0.005(2) 0.0161(16) 0.0069(18)
C33B 0.0288(15) 0.0306(16) 0.0443(17) 0.0009(13) 0.0108(13) 0.0005(12)
C34B 0.0424(19) 0.065(2) 0.073(2) 0.0188(19) 0.0250(18) 0.0131(17)
C35B 0.061(2) 0.046(2) 0.052(2) 0.0089(16) 0.0285(17) 0.0068(16)
C36B 0.0488(18) 0.0287(16) 0.0352(16) -0.0033(12) 0.0101(14) -0.0002(13)
C37B 0.069(2) 0.0279(17) 0.0421(18) 0.0025(14) 0.0118(16) 0.0034(15)

loop_
_atom_type_symbol
_atom_type_description
_atom_type_scat_dispersion_real
_atom_type_scat_dispersion_imag
_atom_type_scat_source
C C 0.0033 0.0016 'International Tables Vol C Tables 4.2.6.8 and 6.1.1.4'
H H 0 0 'International Tables Vol C Tables 4.2.6.8 and 6.1.1.4'
N N 0.0061 0.0033 'International Tables Vol C Tables 4.2.6.8 and 6.1.1.4'
Zn Zn 0.2839 1.4301 'International Tables Vol C Tables 4.2.6.8 and 6.1.1.4'

loop_
_geom_angle_atom_site_label_1
_geom_angle_atom_site_label_2
_geom_angle_atom_site_label_3
_geom_angle
_geom_angle_site_symmetry_1
_geom_angle_site_symmetry_3
_geom_angle_publ_flag
N1A Zn1A C36A 132.79(10) . . ?
N1A Zn1A N2A 97.85(8) . . ?
C36A Zn1A N2A 129.23(10) . . ?
C1A N1A C12A 126.2(2) . . ?
C1A N1A Zn1A 123.07(17) . . ?
C12A N1A Zn1A 110.73(15) . . ?
C3A N2A C24A 125.0(2) . . ?
C3A N2A Zn1A 122.87(17) . . ?
C24A N2A Zn1A 112.07(16) . . ?
N1A C1A C2A 121.2(2) . . ?
N1A C1A C8A 123.6(2) . . ?
C2A C1A C8A 115.1(2) . . ?
C1A C2A C3A 133.7(2) . . ?
C1A C2A H2A 113.2 . . ?
C3A C2A H2A 113.2 . . ?
N2A C3A C2A 121.2(2) . . ?
N2A C3A C4A 126.0(2) . . ?
C2A C3A C4A 112.9(2) . . ?
C6A C4A C5A 106.8(2) . . ?
C6A C4A C7A 105.5(2) . . ?
C5A C4A C7A 109.6(2) . . ?
C6A C4A C3A 117.8(2) . . ?
C5A C4A C3A 108.5(2) . . ?
C7A C4A C3A 108.4(2) . . ?
C4A C5A H5A 109.5 . . ?
C4A C5A H5B 109.5 . . ?
H5A C5A H5B 109.5 . . ?
C4A C5A H5C 109.5 . . ?
H5A C5A H5C 109.5 . . ?
H5B C5A H5C 109.5 . . ?
C4A C6A H6A 109.5 . . ?
C4A C6A H6B 109.5 . . ?
H6A C6A H6B 109.5 . . ?
C4A C6A H6C 109.5 . . ?
H6A C6A H6C 109.5 . . ?
H6B C6A H6C 109.5 . . ?
C4A C7A H7A 109.5 . . ?
C4A C7A H7B 109.5 . . ?
H7A C7A H7B 109.5 . . ?
C4A C7A H7C 109.5 . . ?
H7A C7A H7C 109.5 . . ?
H7B C7A H7C 109.5 . . ?
C11A C8A C9A 106.1(2) . . ?
C11A C8A C10A 108.4(2) . . ?
C9A C8A C10A 105.5(2) . . ?
C11A C8A C1A 112.0(2) . . ?
C9A C8A C1A 114.0(2) . . ?
C10A C8A C1A 110.5(2) . . ?
C8A C9A H9A 109.5 . . ?
C8A C9A H9B 109.5 . . ?
H9A C9A H9B 109.5 . . ?
C8A C9A H9C 109.5 . . ?
H9A C9A H9C 109.5 . . ?
H9B C9A H9C 109.5 . . ?
C8A C10A H10A 109.5 . . ?
C8A C10A H10B 109.5 . . ?
H10A C10A H10B 109.5 . . ?
C8A C10A H10C 109.5 . . ?
H10A C10A H10C 109.5 . . ?
H10B C10A H10C 109.5 . . ?
C8A C11A H11A 109.5 . . ?
C8A C11A H11B 109.5 . . ?
H11A C11A H11B 109.5 . . ?
C8A C11A H11C 109.5 . . ?
H11A C11A H11C 109.5 . . ?
H11B C11A H11C 109.5 . . ?
C13A C12A C17A 120.4(2) . . ?
C13A C12A N1A 119.6(2) . . ?
C17A C12A N1A 119.2(2) . . ?
C14A C13A C12A 118.0(2) . . ?
C14A C13A C21A 120.2(2) . . ?
C12A C13A C21A 121.7(2) . . ?
C15A C14A C13A 121.7(3) . . ?
C15A C14A H14A 119.2 . . ?
C13A C14A H14A 119.2 . . ?
C14A C15A C16A 120.1(3) . . ?
C14A C15A H15A 120 . . ?
C16A C15A H15A 120 . . ?
C15A C16A C17A 121.2(3) . . ?
C15A C16A H16A 119.4 . . ?
C17A C16A H16A 119.4 . . ?
C16A C17A C12A 118.3(3) . . ?
C16A C17A C18A 119.5(2) . . ?
C12A C17A C18A 122.1(2) . . ?
C17A C18A C20A 113.4(2) . . ?
C17A C18A C19A 109.1(2) . . ?
C20A C18A C19A 109.3(2) . . ?
C17A C18A H18A 108.3 . . ?
C20A C18A H18A 108.3 . . ?
C19A C18A H18A 108.3 . . ?
C18A C19A H19A 109.5 . . ?
C18A C19A H19B 109.5 . . ?
H19A C19A H19B 109.5 . . ?
C18A C19A H19C 109.5 . . ?
H19A C19A H19C 109.5 . . ?
H19B C19A H19C 109.5 . . ?
C18A C20A H20A 109.5 . . ?
C18A C20A H20B 109.5 . . ?
H20A C20A H20B 109.5 . . ?
C18A C20A H20C 109.5 . . ?
H20A C20A H20C 109.5 . . ?
H20B C20A H20C 109.5 . . ?
C13A C21A C22A 108.6(2) . . ?
C13A C21A C23A 114.1(2) . . ?
C22A C21A C23A 109.9(2) . . ?
C13A C21A H21A 108 . . ?
C22A C21A H21A 108 . . ?
C23A C21A H21A 108 . . ?
C21A C22A H22A 109.5 . . ?
C21A C22A H22B 109.5 . . ?
H22A C22A H22B 109.5 . . ?
C21A C22A H22C 109.5 . . ?
H22A C22A H22C 109.5 . . ?
H22B C22A H22C 109.5 . . ?
C21A C23A H23A 109.5 . . ?
C21A C23A H23B 109.5 . . ?
H23A C23A H23B 109.5 . . ?
C21A C23A H23C 109.5 . . ?
H23A C23A H23C 109.5 . . ?
H23B C23A H23C 109.5 . . ?
C29A C24A C25A 121.3(2) . . ?
C29A C24A N2A 119.3(2) . . ?
C25A C24A N2A 119.1(2) . . ?
C26A C25A C24A 117.8(3) . . ?
C26A C25A C33A 119.5(3) . . ?
C24A C25A C33A 122.8(2) . . ?
C27A C26A C25A 121.5(3) . . ?
C27A C26A H26A 119.2 . . ?
C25A C26A H26A 119.2 . . ?
C26A C27A C28A 120.2(3) . . ?
C26A C27A H27A 119.9 . . ?
C28A C27A H27A 119.9 . . ?
C27A C28A C29A 120.9(3) . . ?
C27A C28A H28A 119.5 . . ?
C29A C28A H28A 119.5 . . ?
C28A C29A C24A 118.0(3) . . ?
C28A C29A C30A 119.6(3) . . ?
C24A C29A C30A 122.4(2) . . ?
C29A C30A C32A 110.1(2) . . ?
C29A C30A C31A 113.5(3) . . ?
C32A C30A C31A 110.4(3) . . ?
C29A C30A H30A 107.6 . . ?
C32A C30A H30A 107.6 . . ?
C31A C30A H30A 107.6 . . ?
C30A C31A H31A 109.5 . . ?
C30A C31A H31B 109.5 . . ?
H31A C31A H31B 109.5 . . ?
C30A C31A H31C 109.5 . . ?
H31A C31A H31C 109.5 . . ?
H31B C31A H31C 109.5 . . ?
C30A C32A H32A 109.5 . . ?
C30A C32A H32B 109.5 . . ?
H32A C32A H32B 109.5 . . ?
C30A C32A H32C 109.5 . . ?
H32A C32A H32C 109.5 . . ?
H32B C32A H32C 109.5 . . ?
C34A C33A C25A 112.5(3) . . ?
C34A C33A C35A 109.2(3) . . ?
C25A C33A C35A 111.3(2) . . ?
C34A C33A H33A 107.9 . . ?
C25A C33A H33A 107.9 . . ?
C35A C33A H33A 107.9 . . ?
C33A C34A H34A 109.5 . . ?
C33A C34A H34B 109.5 . . ?
H34A C34A H34B 109.5 . . ?
C33A C34A H34C 109.5 . . ?
H34A C34A H34C 109.5 . . ?
H34B C34A H34C 109.5 . . ?
C33A C35A H35A 109.5 . . ?
C33A C35A H35B 109.5 . . ?
H35A C35A H35B 109.5 . . ?
C33A C35A H35C 109.5 . . ?
H35A C35A H35C 109.5 . . ?
H35B C35A H35C 109.5 . . ?
C37A C36A Zn1A 118.4(2) . . ?
C37A C36A H36A 107.7 . . ?
Zn1A C36A H36A 107.7 . . ?
C37A C36A H36B 107.7 . . ?
Zn1A C36A H36B 107.7 . . ?
H36A C36A H36B 107.1 . . ?
C36A C37A H37A 109.5 . . ?
C36A C37A H37B 109.5 . . ?
H37A C37A H37B 109.5 . . ?
C36A C37A H37C 109.5 . . ?
H37A C37A H37C 109.5 . . ?
H37B C37A H37C 109.5 . . ?
N2B Zn1B C36B 131.00(10) . . ?
N2B Zn1B N1B 97.78(9) . . ?
C36B Zn1B N1B 131.17(10) . . ?
C1B N1B C12B 128.0(2) . . ?
C1B N1B Zn1B 123.33(16) . . ?
C12B N1B Zn1B 108.34(15) . . ?
C3B N2B C24B 127.0(2) . . ?
C3B N2B Zn1B 123.14(17) . . ?
C24B N2B Zn1B 109.78(15) . . ?
N1B C1B C2B 120.9(2) . . ?
N1B C1B C8B 125.5(2) . . ?
C2B C1B C8B 113.5(2) . . ?
C1B C2B C3B 133.6(2) . . ?
C1B C2B H2B 113.2 . . ?
C3B C2B H2B 113.2 . . ?
N2B C3B C2B 121.2(2) . . ?
N2B C3B C4B 125.4(2) . . ?
C2B C3B C4B 113.4(2) . . ?
C7B C4B C6B 105.9(2) . . ?
C7B C4B C5B 106.4(2) . . ?
C6B C4B C5B 109.3(2) . . ?
C7B C4B C3B 117.9(2) . . ?
C6B C4B C3B 108.7(2) . . ?
C5B C4B C3B 108.4(2) . . ?
C4B C5B H5D 109.5 . . ?
C4B C5B H5E 109.5 . . ?
H5D C5B H5E 109.5 . . ?
C4B C5B H5F 109.5 . . ?
H5D C5B H5F 109.5 . . ?
H5E C5B H5F 109.5 . . ?
C4B C6B H6D 109.5 . . ?
C4B C6B H6E 109.5 . . ?
H6D C6B H6E 109.5 . . ?
C4B C6B H6F 109.5 . . ?
H6D C6B H6F 109.5 . . ?
H6E C6B H6F 109.5 . . ?
C4B C7B H7D 109.5 . . ?
C4B C7B H7E 109.5 . . ?
H7D C7B H7E 109.5 . . ?
C4B C7B H7F 109.5 . . ?
H7D C7B H7F 109.5 . . ?
H7E C7B H7F 109.5 . . ?
C9B C8B C11B 106.5(2) . . ?
C9B C8B C10B 108.8(2) . . ?
C11B C8B C10B 106.7(2) . . ?
C9B C8B C1B 110.0(2) . . ?
C11B C8B C1B 117.0(2) . . ?
C10B C8B C1B 107.5(2) . . ?
C8B C9B H9D 109.5 . . ?
C8B C9B H9E 109.5 . . ?
H9D C9B H9E 109.5 . . ?
C8B C9B H9F 109.5 . . ?
H9D C9B H9F 109.5 . . ?
H9E C9B H9F 109.5 . . ?
C8B C10B H10D 109.5 . . ?
C8B C10B H10E 109.5 . . ?
H10D C10B H10E 109.5 . . ?
C8B C10B H10F 109.5 . . ?
H10D C10B H10F 109.5 . . ?
H10E C10B H10F 109.5 . . ?
C8B C11B H11D 109.5 . . ?
C8B C11B H11E 109.5 . . ?
H11D C11B H11E 109.5 . . ?
C8B C11B H11F 109.5 . . ?
H11D C11B H11F 109.5 . . ?
H11E C11B H11F 109.5 . . ?
C17B C12B C13B 121.2(2) . . ?
C17B C12B N1B 118.9(2) . . ?
C13B C12B N1B 119.3(2) . . ?
C14B C13B C12B 118.5(3) . . ?
C14B C13B C21B 120.5(3) . . ?
C12B C13B C21B 121.0(2) . . ?
C15B C14B C13B 120.8(3) . . ?
C15B C14B H14B 119.6 . . ?
C13B C14B H14B 119.6 . . ?
C16B C15B C14B 120.6(3) . . ?
C16B C15B H15B 119.7 . . ?
C14B C15B H15B 119.7 . . ?
C15B C16B C17B 121.2(3) . . ?
C15B C16B H16B 119.4 . . ?
C17B C16B H16B 119.4 . . ?
C16B C17B C12B 117.7(3) . . ?
C16B C17B C18B 120.1(3) . . ?
C12B C17B C18B 122.3(2) . . ?
C20B C18B C17B 111.9(3) . . ?
C20B C18B C19B 109.4(3) . . ?
C17B C18B C19B 113.1(2) . . ?
C20B C18B H18B 107.4 . . ?
C17B C18B H18B 107.4 . . ?
C19B C18B H18B 107.4 . . ?
C18B C19B H19D 109.5 . . ?
C18B C19B H19E 109.5 . . ?
H19D C19B H19E 109.5 . . ?
C18B C19B H19F 109.5 . . ?
H19D C19B H19F 109.5 . . ?
H19E C19B H19F 109.5 . . ?
C18B C20B H20D 109.5 . . ?
C18B C20B H20E 109.5 . . ?
H20D C20B H20E 109.5 . . ?
C18B C20B H20F 109.5 . . ?
H20D C20B H20F 109.5 . . ?
H20E C20B H20F 109.5 . . ?
C22B C21B C13B 110.7(2) . . ?
C22B C21B C23B 110.0(3) . . ?
C13B C21B C23B 113.4(3) . . ?
C22B C21B H21B 107.5 . . ?
C13B C21B H21B 107.5 . . ?
C23B C21B H21B 107.5 . . ?
C21B C22B H22D 109.5 . . ?
C21B C22B H22E 109.5 . . ?
H22D C22B H22E 109.5 . . ?
C21B C22B H22F 109.5 . . ?
H22D C22B H22F 109.5 . . ?
H22E C22B H22F 109.5 . . ?
C21B C23B H23D 109.5 . . ?
C21B C23B H23E 109.5 . . ?
H23D C23B H23E 109.5 . . ?
C21B C23B H23F 109.5 . . ?
H23D C23B H23F 109.5 . . ?
H23E C23B H23F 109.5 . . ?
C29B C24B C25B 120.8(2) . . ?
C29B C24B N2B 119.4(2) . . ?
C25B C24B N2B 119.3(2) . . ?
C26B C25B C24B 117.8(2) . . ?
C26B C25B C33B 120.2(2) . . ?
C24B C25B C33B 122.0(2) . . ?
C27B C26B C25B 121.7(3) . . ?
C27B C26B H26B 119.1 . . ?
C25B C26B H26B 119.1 . . ?
C26B C27B C28B 119.6(3) . . ?
C26B C27B H27B 120.2 . . ?
C28B C27B H27B 120.2 . . ?
C29B C28B C27B 121.4(3) . . ?
C29B C28B H28B 119.3 . . ?
C27B C28B H28B 119.3 . . ?
C28B C29B C24B 118.6(2) . . ?
C28B C29B C30B 120.6(2) . . ?
C24B C29B C30B 120.9(2) . . ?
C31B C30B C29B 112.8(2) . . ?
C31B C30B C32B 109.7(3) . . ?
C29B C30B C32B 109.8(3) . . ?
C31B C30B H30B 108.1 . . ?
C29B C30B H30B 108.1 . . ?
C32B C30B H30B 108.1 . . ?
C30B C31B H31D 109.5 . . ?
C30B C31B H31E 109.5 . . ?
H31D C31B H31E 109.5 . . ?
C30B C31B H31F 109.5 . . ?
H31D C31B H31F 109.5 . . ?
H31E C31B H31F 109.5 . . ?
C30B C32B H32D 109.5 . . ?
C30B C32B H32E 109.5 . . ?
H32D C32B H32E 109.5 . . ?
C30B C32B H32F 109.5 . . ?
H32D C32B H32F 109.5 . . ?
H32E C32B H32F 109.5 . . ?
C25B C33B C35B 111.0(2) . . ?
C25B C33B C34B 112.3(2) . . ?
C35B C33B C34B 110.0(2) . . ?
C25B C33B H33B 107.8 . . ?
C35B C33B H33B 107.8 . . ?
C34B C33B H33B 107.8 . . ?
C33B C34B H34D 109.5 . . ?
C33B C34B H34E 109.5 . . ?
H34D C34B H34E 109.5 . . ?
C33B C34B H34F 109.5 . . ?
H34D C34B H34F 109.5 . . ?
H34E C34B H34F 109.5 . . ?
C33B C35B H35D 109.5 . . ?
C33B C35B H35E 109.5 . . ?
H35D C35B H35E 109.5 . . ?
C33B C35B H35F 109.5 . . ?
H35D C35B H35F 109.5 . . ?
H35E C35B H35F 109.5 . . ?
C37B C36B Zn1B 117.61(19) . . ?
C37B C36B H36C 107.9 . . ?
Zn1B C36B H36C 107.9 . . ?
C37B C36B H36D 107.9 . . ?
Zn1B C36B H36D 107.9 . . ?
H36C C36B H36D 107.2 . . ?
C36B C37B H37D 109.5 . . ?
C36B C37B H37E 109.5 . . ?
H37D C37B H37E 109.5 . . ?
C36B C37B H37F 109.5 . . ?
H37D C37B H37F 109.5 . . ?
H37E C37B H37F 109.5 . . ?

loop_
_geom_bond_atom_site_label_1
_geom_bond_atom_site_label_2
_geom_bond_distance
_geom_bond_site_symmetry_2
_geom_bond_publ_flag
Zn1A N1A 1.961(2) . ?
Zn1A C36A 1.964(3) . ?
Zn1A N2A 1.968(2) . ?
N1A C1A 1.339(3) . ?
N1A C12A 1.448(3) . ?
N2A C3A 1.335(3) . ?
N2A C24A 1.438(3) . ?
C1A C2A 1.401(3) . ?
C1A C8A 1.567(3) . ?
C2A C3A 1.413(3) . ?
C2A H2A 0.95 . ?
C3A C4A 1.564(3) . ?
C4A C6A 1.537(4) . ?
C4A C5A 1.538(4) . ?
C4A C7A 1.540(4) . ?
C5A H5A 0.98 . ?
C5A H5B 0.98 . ?
C5A H5C 0.98 . ?
C6A H6A 0.98 . ?
C6A H6B 0.98 . ?
C6A H6C 0.98 . ?
C7A H7A 0.98 . ?
C7A H7B 0.98 . ?
C7A H7C 0.98 . ?
C8A C11A 1.532(4) . ?
C8A C9A 1.535(4) . ?
C8A C10A 1.538(4) . ?
C9A H9A 0.98 . ?
C9A H9B 0.98 . ?
C9A H9C 0.98 . ?
C10A H10A 0.98 . ?
C10A H10B 0.98 . ?
C10A H10C 0.98 . ?
C11A H11A 0.98 . ?
C11A H11B 0.98 . ?
C11A H11C 0.98 . ?
C12A C13A 1.409(3) . ?
C12A C17A 1.411(3) . ?
C13A C14A 1.397(4) . ?
C13A C21A 1.524(4) . ?
C14A C15A 1.367(4) . ?
C14A H14A 0.95 . ?
C15A C16A 1.373(4) . ?
C15A H15A 0.95 . ?
C16A C17A 1.395(4) . ?
C16A H16A 0.95 . ?
C17A C18A 1.524(4) . ?
C18A C20A 1.529(4) . ?
C18A C19A 1.535(4) . ?
C18A H18A 1 . ?
C19A H19A 0.98 . ?
C19A H19B 0.98 . ?
C19A H19C 0.98 . ?
C20A H20A 0.98 . ?
C20A H20B 0.98 . ?
C20A H20C 0.98 . ?
C21A C22A 1.534(4) . ?
C21A C23A 1.535(4) . ?
C21A H21A 1 . ?
C22A H22A 0.98 . ?
C22A H22B 0.98 . ?
C22A H22C 0.98 . ?
C23A H23A 0.98 . ?
C23A H23B 0.98 . ?
C23A H23C 0.98 . ?
C24A C29A 1.402(4) . ?
C24A C25A 1.404(4) . ?
C25A C26A 1.390(4) . ?
C25A C33A 1.525(4) . ?
C26A C27A 1.367(5) . ?
C26A H26A 0.95 . ?
C27A C28A 1.380(4) . ?
C27A H27A 0.95 . ?
C28A C29A 1.391(4) . ?
C28A H28A 0.95 . ?
C29A C30A 1.527(4) . ?
C30A C32A 1.530(4) . ?
C30A C31A 1.530(4) . ?
C30A H30A 1 . ?
C31A H31A 0.98 . ?
C31A H31B 0.98 . ?
C31A H31C 0.98 . ?
C32A H32A 0.98 . ?
C32A H32B 0.98 . ?
C32A H32C 0.98 . ?
C33A C34A 1.522(4) . ?
C33A C35A 1.526(4) . ?
C33A H33A 1 . ?
C34A H34A 0.98 . ?
C34A H34B 0.98 . ?
C34A H34C 0.98 . ?
C35A H35A 0.98 . ?
C35A H35B 0.98 . ?
C35A H35C 0.98 . ?
C36A C37A 1.534(4) . ?
C36A H36A 0.99 . ?
C36A H36B 0.99 . ?
C37A H37A 0.98 . ?
C37A H37B 0.98 . ?
C37A H37C 0.98 . ?
Zn1B N2B 1.957(2) . ?
Zn1B C36B 1.958(3) . ?
Zn1B N1B 1.962(2) . ?
N1B C1B 1.335(3) . ?
N1B C12B 1.429(3) . ?
N2B C3B 1.335(3) . ?
N2B C24B 1.439(3) . ?
C1B C2B 1.407(3) . ?
C1B C8B 1.572(3) . ?
C2B C3B 1.408(3) . ?
C2B H2B 0.95 . ?
C3B C4B 1.560(3) . ?
C4B C7B 1.539(4) . ?
C4B C6B 1.540(4) . ?
C4B C5B 1.543(4) . ?
C5B H5D 0.98 . ?
C5B H5E 0.98 . ?
C5B H5F 0.98 . ?
C6B H6D 0.98 . ?
C6B H6E 0.98 . ?
C6B H6F 0.98 . ?
C7B H7D 0.98 . ?
C7B H7E 0.98 . ?
C7B H7F 0.98 . ?
C8B C9B 1.535(4) . ?
C8B C11B 1.537(4) . ?
C8B C10B 1.545(4) . ?
C9B H9D 0.98 . ?
C9B H9E 0.98 . ?
C9B H9F 0.98 . ?
C10B H10D 0.98 . ?
C10B H10E 0.98 . ?
C10B H10F 0.98 . ?
C11B H11D 0.98 . ?
C11B H11E 0.98 . ?
C11B H11F 0.98 . ?
C12B C17B 1.410(4) . ?
C12B C13B 1.410(4) . ?
C13B C14B 1.389(4) . ?
C13B C21B 1.520(4) . ?
C14B C15B 1.379(4) . ?
C14B H14B 0.95 . ?
C15B C16B 1.375(4) . ?
C15B H15B 0.95 . ?
C16B C17B 1.400(4) . ?
C16B H16B 0.95 . ?
C17B C18B 1.519(4) . ?
C18B C20B 1.514(4) . ?
C18B C19B 1.522(4) . ?
C18B H18B 1 . ?
C19B H19D 0.98 . ?
C19B H19E 0.98 . ?
C19B H19F 0.98 . ?
C20B H20D 0.98 . ?
C20B H20E 0.98 . ?
C20B H20F 0.98 . ?
C21B C22B 1.518(4) . ?
C21B C23B 1.524(4) . ?
C21B H21B 1 . ?
C22B H22D 0.98 . ?
C22B H22E 0.98 . ?
C22B H22F 0.98 . ?
C23B H23D 0.98 . ?
C23B H23E 0.98 . ?
C23B H23F 0.98 . ?
C24B C29B 1.406(4) . ?
C24B C25B 1.412(4) . ?
C25B C26B 1.392(4) . ?
C25B C33B 1.518(4) . ?
C26B C27B 1.373(4) . ?
C26B H26B 0.95 . ?
C27B C28B 1.384(4) . ?
C27B H27B 0.95 . ?
C28B C29B 1.379(4) . ?
C28B H28B 0.95 . ?
C29B C30B 1.527(4) . ?
C30B C31B 1.526(4) . ?
C30B C32B 1.532(4) . ?
C30B H30B 1 . ?
C31B H31D 0.98 . ?
C31B H31E 0.98 . ?
C31B H31F 0.98 . ?
C32B H32D 0.98 . ?
C32B H32E 0.98 . ?
C32B H32F 0.98 . ?
C33B C35B 1.521(4) . ?
C33B C34B 1.531(4) . ?
C33B H33B 1 . ?
C34B H34D 0.98 . ?
C34B H34E 0.98 . ?
C34B H34F 0.98 . ?
C35B H35D 0.98 . ?
C35B H35E 0.98 . ?
C35B H35F 0.98 . ?
C36B C37B 1.525(4) . ?
C36B H36C 0.99 . ?
C36B H36D 0.99 . ?
C37B H37D 0.98 . ?
C37B H37E 0.98 . ?
C37B H37F 0.98 . ?

loop_
_geom_torsion_atom_site_label_1
_geom_torsion_atom_site_label_2
_geom_torsion_atom_site_label_3
_geom_torsion_atom_site_label_4
_geom_torsion
_geom_torsion_site_symmetry_1
_geom_torsion_site_symmetry_2
_geom_torsion_site_symmetry_3
_geom_torsion_site_symmetry_4
_geom_torsion_publ_flag
C36A Zn1A N1A C1A 175.24(19) . . . . ?
N2A Zn1A N1A C1A -0.6(2) . . . . ?
C36A Zn1A N1A C12A -4.3(2) . . . . ?
N2A Zn1A N1A C12A 179.84(16) . . . . ?
N1A Zn1A N2A C3A 3.6(2) . . . . ?
C36A Zn1A N2A C3A -172.46(19) . . . . ?
N1A Zn1A N2A C24A -173.78(17) . . . . ?
C36A Zn1A N2A C24A 10.2(2) . . . . ?
C12A N1A C1A C2A 177.7(2) . . . . ?
Zn1A N1A C1A C2A -1.8(3) . . . . ?
C12A N1A C1A C8A -1.3(4) . . . . ?
Zn1A N1A C1A C8A 179.20(17) . . . . ?
N1A C1A C2A C3A 2.2(4) . . . . ?
C8A C1A C2A C3A -178.7(3) . . . . ?
C24A N2A C3A C2A 172.9(2) . . . . ?
Zn1A N2A C3A C2A -4.1(3) . . . . ?
C24A N2A C3A C4A -6.2(4) . . . . ?
Zn1A N2A C3A C4A 176.81(18) . . . . ?
C1A C2A C3A N2A 1.1(4) . . . . ?
C1A C2A C3A C4A -179.7(3) . . . . ?
N2A C3A C4A C6A -7.3(4) . . . . ?
C2A C3A C4A C6A 173.6(2) . . . . ?
N2A C3A C4A C5A 114.1(3) . . . . ?
C2A C3A C4A C5A -65.0(3) . . . . ?
N2A C3A C4A C7A -126.9(3) . . . . ?
C2A C3A C4A C7A 54.0(3) . . . . ?
N1A C1A C8A C11A -54.5(3) . . . . ?
C2A C1A C8A C11A 126.5(2) . . . . ?
N1A C1A C8A C9A -174.9(2) . . . . ?
C2A C1A C8A C9A 6.1(3) . . . . ?
N1A C1A C8A C10A 66.5(3) . . . . ?
C2A C1A C8A C10A -112.6(3) . . . . ?
C1A N1A C12A C13A -91.6(3) . . . . ?
Zn1A N1A C12A C13A 88.0(2) . . . . ?
C1A N1A C12A C17A 98.4(3) . . . . ?
Zn1A N1A C12A C17A -82.0(2) . . . . ?
C17A C12A C13A C14A -4.8(4) . . . . ?
N1A C12A C13A C14A -174.7(2) . . . . ?
C17A C12A C13A C21A 171.0(2) . . . . ?
N1A C12A C13A C21A 1.1(4) . . . . ?
C12A C13A C14A C15A 1.4(4) . . . . ?
C21A C13A C14A C15A -174.5(3) . . . . ?
C13A C14A C15A C16A 1.5(4) . . . . ?
C14A C15A C16A C17A -0.9(4) . . . . ?
C15A C16A C17A C12A -2.5(4) . . . . ?
C15A C16A C17A C18A 174.5(3) . . . . ?
C13A C12A C17A C16A 5.4(4) . . . . ?
N1A C12A C17A C16A 175.3(2) . . . . ?
C13A C12A C17A C18A -171.5(2) . . . . ?
N1A C12A C17A C18A -1.6(4) . . . . ?
C16A C17A C18A C20A 48.9(3) . . . . ?
C12A C17A C18A C20A -134.2(3) . . . . ?
C16A C17A C18A C19A -73.1(3) . . . . ?
C12A C17A C18A C19A 103.8(3) . . . . ?
C14A C13A C21A C22A 78.2(3) . . . . ?
C12A C13A C21A C22A -97.6(3) . . . . ?
C14A C13A C21A C23A -44.8(3) . . . . ?
C12A C13A C21A C23A 139.4(3) . . . . ?
C3A N2A C24A C29A -81.5(3) . . . . ?
Zn1A N2A C24A C29A 95.8(2) . . . . ?
C3A N2A C24A C25A 104.6(3) . . . . ?
Zn1A N2A C24A C25A -78.1(3) . . . . ?
C29A C24A C25A C26A 5.7(4) . . . . ?
N2A C24A C25A C26A 179.4(2) . . . . ?
C29A C24A C25A C33A -173.9(3) . . . . ?
N2A C24A C25A C33A -0.2(4) . . . . ?
C24A C25A C26A C27A -2.9(5) . . . . ?
C33A C25A C26A C27A 176.7(3) . . . . ?
C25A C26A C27A C28A -0.7(5) . . . . ?
C26A C27A C28A C29A 1.5(5) . . . . ?
C27A C28A C29A C24A 1.2(5) . . . . ?
C27A C28A C29A C30A -178.3(3) . . . . ?
C25A C24A C29A C28A -4.8(4) . . . . ?
N2A C24A C29A C28A -178.6(3) . . . . ?
C25A C24A C29A C30A 174.6(3) . . . . ?
N2A C24A C29A C30A 0.9(4) . . . . ?
C28A C29A C30A C32A 79.4(4) . . . . ?
C24A C29A C30A C32A -100.1(3) . . . . ?
C28A C29A C30A C31A -44.8(4) . . . . ?
C24A C29A C30A C31A 135.7(3) . . . . ?
C26A C25A C33A C34A 72.2(4) . . . . ?
C24A C25A C33A C34A -108.2(3) . . . . ?
C26A C25A C33A C35A -50.7(4) . . . . ?
C24A C25A C33A C35A 128.8(3) . . . . ?
N1A Zn1A C36A C37A 143.83(19) . . . . ?
N2A Zn1A C36A C37A -41.5(3) . . . . ?
N2B Zn1B N1B C1B -1.0(2) . . . . ?
C36B Zn1B N1B C1B 176.74(19) . . . . ?
N2B Zn1B N1B C12B 173.01(16) . . . . ?
C36B Zn1B N1B C12B -9.3(2) . . . . ?
C36B Zn1B N2B C3B -176.56(19) . . . . ?
N1B Zn1B N2B C3B 1.1(2) . . . . ?
C36B Zn1B N2B C24B 0.1(2) . . . . ?
N1B Zn1B N2B C24B 177.77(16) . . . . ?
C12B N1B C1B C2B -172.7(2) . . . . ?
Zn1B N1B C1B C2B 0.0(3) . . . . ?
C12B N1B C1B C8B 9.9(4) . . . . ?
Zn1B N1B C1B C8B -177.40(17) . . . . ?
N1B C1B C2B C3B 1.4(4) . . . . ?
C8B C1B C2B C3B 179.1(3) . . . . ?
C24B N2B C3B C2B -176.4(2) . . . . ?
Zn1B N2B C3B C2B -0.4(3) . . . . ?
C24B N2B C3B C4B 3.6(4) . . . . ?
Zn1B N2B C3B C4B 179.64(18) . . . . ?
C1B C2B C3B N2B -1.2(4) . . . . ?
C1B C2B C3B C4B 178.8(3) . . . . ?
N2B C3B C4B C7B 1.9(4) . . . . ?
C2B C3B C4B C7B -178.1(2) . . . . ?
N2B C3B C4B C6B -118.5(3) . . . . ?
C2B C3B C4B C6B 61.5(3) . . . . ?
N2B C3B C4B C5B 122.8(3) . . . . ?
C2B C3B C4B C5B -57.2(3) . . . . ?
N1B C1B C8B C9B -123.0(3) . . . . ?
C2B C1B C8B C9B 59.4(3) . . . . ?
N1B C1B C8B C11B -1.3(4) . . . . ?
C2B C1B C8B C11B -178.9(2) . . . . ?
N1B C1B C8B C10B 118.6(3) . . . . ?
C2B C1B C8B C10B -58.9(3) . . . . ?
C1B N1B C12B C17B -109.9(3) . . . . ?
Zn1B N1B C12B C17B 76.5(2) . . . . ?
C1B N1B C12B C13B 79.6(3) . . . . ?
Zn1B N1B C12B C13B -94.0(2) . . . . ?
C17B C12B C13B C14B 3.1(4) . . . . ?
N1B C12B C13B C14B 173.4(2) . . . . ?
C17B C12B C13B C21B -175.0(2) . . . . ?
N1B C12B C13B C21B -4.7(4) . . . . ?
C12B C13B C14B C15B -0.9(4) . . . . ?
C21B C13B C14B C15B 177.2(3) . . . . ?
C13B C14B C15B C16B -1.0(4) . . . . ?
C14B C15B C16B C17B 0.7(4) . . . . ?
C15B C16B C17B C12B 1.4(4) . . . . ?
C15B C16B C17B C18B -177.9(3) . . . . ?
C13B C12B C17B C16B -3.3(4) . . . . ?
N1B C12B C17B C16B -173.7(2) . . . . ?
C13B C12B C17B C18B 176.0(2) . . . . ?
N1B C12B C17B C18B 5.6(4) . . . . ?
C16B C17B C18B C20B -81.8(3) . . . . ?
C12B C17B C18B C20B 98.9(3) . . . . ?
C16B C17B C18B C19B 42.2(4) . . . . ?
C12B C17B C18B C19B -137.1(3) . . . . ?
C14B C13B C21B C22B -89.4(3) . . . . ?
C12B C13B C21B C22B 88.7(3) . . . . ?
C14B C13B C21B C23B 34.8(4) . . . . ?
C12B C13B C21B C23B -147.2(3) . . . . ?
C3B N2B C24B C29B 90.0(3) . . . . ?
Zn1B N2B C24B C29B -86.4(2) . . . . ?
C3B N2B C24B C25B -98.1(3) . . . . ?
Zn1B N2B C24B C25B 85.4(2) . . . . ?
C29B C24B C25B C26B -1.6(4) . . . . ?
N2B C24B C25B C26B -173.3(2) . . . . ?
C29B C24B C25B C33B 176.0(2) . . . . ?
N2B C24B C25B C33B 4.3(4) . . . . ?
C24B C25B C26B C27B 0.1(4) . . . . ?
C33B C25B C26B C27B -177.6(2) . . . . ?
C25B C26B C27B C28B 1.2(4) . . . . ?
C26B C27B C28B C29B -1.0(4) . . . . ?
C27B C28B C29B C24B -0.4(4) . . . . ?
C27B C28B C29B C30B 178.1(3) . . . . ?
C25B C24B C29B C28B 1.8(4) . . . . ?
N2B C24B C29B C28B 173.5(2) . . . . ?
C25B C24B C29B C30B -176.8(2) . . . . ?
N2B C24B C29B C30B -5.1(4) . . . . ?
C28B C29B C30B C31B 45.8(4) . . . . ?
C24B C29B C30B C31B -135.7(3) . . . . ?
C28B C29B C30B C32B -76.9(3) . . . . ?
C24B C29B C30B C32B 101.6(3) . . . . ?
C26B C25B C33B C35B 64.8(3) . . . . ?
C24B C25B C33B C35B -112.7(3) . . . . ?
C26B C25B C33B C34B -58.8(3) . . . . ?
C24B C25B C33B C34B 123.7(3) . . . . ?
N2B Zn1B C36B C37B -134.5(2) . . . . ?
N1B Zn1B C36B C37B 48.5(3) . . . . ?
